data_4124313
loop_
_publ_author_name
'Adams, R.D.'
'Horvath, I.T.'

_publ_section_title
;
 Unusual metal-metal bonding in transition-metal carbonyl cluster
 compounds. The synthesis, reactivity, and crystal and molecular structure
 of ((Os3 (C O)8 (mue3-S)2)2)
;
_journal_name_full 'Journal of the American Chemical Society'
_journal_page_first 1869
_journal_page_last 1871
_journal_volume 106
_journal_year 1984
_chemical_formula_sum 'C16 O16 Os6 S4'
_chemical_name_systematic '(Os3 (C O)8 S2)2'
_space_group_IT_number 14
_symmetry_space_group_name_Hall '-P 2yn'
_symmetry_space_group_name_H-M 'P 1 21/n 1'
_cell_angle_alpha 90
_cell_angle_beta 106.43
_cell_angle_gamma 90
_cell_formula_units_Z 4
_cell_length_a 13.88
_cell_length_b 12.061
_cell_length_c 18.168
_cell_volume 2917.250
_citation_journal_id_ASTM JACSAT
_cod_data_source_file Adams_JACSAT_1984_1025.cif
_cod_data_source_block C16O16Os6S4
_cod_original_cell_volume 2917.25
_cod_original_sg_symbol_Hall '-P 2ybc (x-z,y,z)'
_cod_database_code 4124313

loop_
_symmetry_equiv_pos_as_xyz
x,y,z
-x+1/2,y+1/2,-z+1/2
-x,-y,-z
x-1/2,-y-1/2,z-1/2

loop_
_atom_site_label
_atom_site_type_symbol
_atom_site_fract_x
_atom_site_fract_y
_atom_site_fract_z
_atom_site_occupancy
_atom_site_U_iso_or_equiv
O9 O-2 0.382 -0.303 0.448 1 0.0
Os3 Os+1 0.4359 0.2076 0.69396 1 0.0
O1 O-2 0.592 -0.019 0.846 1 0.0
O4 O-2 0.077 0.073 0.46 1 0.0
O13 O-2 0.598 -0.39 0.601 1 0.0
C3 C+2 0.173 0.018 0.647 1 0.0
C14 C+2 0.201 0.289 0.433 1 0.0
Os6 Os+1 0.2283 0.3003 0.53831 1 0.0
O10 O-2 0.273 0.027 0.403 1 0.0
C4 C+2 0.148 0.085 0.514 1 0.0
O14 O-2 0.187 0.281 0.366 1 0.0
S4 S-2 0.3781 0.192 0.555 1 0.0
O5 O-2 0.461 0.202 0.866 1 0.0
C10 C+2 0.294 -0.028 0.46 1 0.0
C7 C+2 0.469 0.356 0.686 1 0.0
O11 O-2 0.758 -0.122 0.755 1 0.0
S3 S-2 0.3662 -0.2227 0.6646 1 0.0
C15 C+2 0.096 0.35 0.539 1 0.0
Os4 Os+1 0.3227 -0.1232 0.54442 1 0.0
Os5 Os+1 0.5445 -0.2104 0.69251 1 0.0
O15 O-2 0.017 0.384 0.537 1 0.0
Os1 Os+1 0.4145 -0.0372 0.70001 1 0.0
C2 C+2 0.341 -0.014 0.77 1 0.0
S2 S-2 0.2605 0.2537 0.6708 1 0.0
O16 O-2 0.306 0.532 0.547 1 0.0
O6 O-2 0.651 0.13 0.702 1 0.0
O3 O-2 0.116 -0.032 0.674 1 0.0
Os2 Os+1 0.2575 0.0872 0.60067 1 0.0
C6 C+2 0.572 0.156 0.7 1 0.0
O12 O-2 0.571 -0.361 0.835 1 0.0
C12 C+2 0.564 -0.304 0.781 1 0.0
C16 C+2 0.276 0.441 0.542 1 0.0
C13 C+2 0.581 -0.321 0.638 1 0.0
O7 O-2 0.497 0.449 0.693 1 0.0
O8 O-2 0.1 -0.194 0.509 1 0.0
C11 C+2 0.682 -0.158 0.732 1 0.0
O2 O-2 0.301 0.007 0.818 1 0.0
S1 S-2 0.495 -0.0642 0.5992 1 0.0
C1 C+2 0.52 -0.036 0.786 1 0.0
C8 C+2 0.19 -0.17 0.526 1 0.0
C9 C+2 0.353 -0.239 0.483 1 0.0
C5 C+2 0.453 0.203 0.8 1 0.0
